data_4112752
loop_
_publ_author_name
'Hiroyuki Wakui'
'Satoshi Kawasaki'
'Tetsuya Satoh'
'Masahiro Miura'
'Masakatsu Nomura'

_publ_section_title
;
 Palladium-Catalyzed Reaction of 2-Hydroxy-2-methylpropiophenone with Aryl
 Bromides: A Unique Multiple Arylation via Successive C-C and C-H Bond
 Cleavages
;
_journal_name_full 'Journal of the American Chemical Society'
_journal_page_first 8658
_journal_page_last 8659
_journal_paper_doi 10.1021/ja0477874
_journal_volume 126
_journal_year 2004
_chemical_formula_moiety 'C27 H20 O2 '
_chemical_formula_sum 'C27 H20 O2'
_chemical_formula_weight 376.45
_space_group_IT_number 15
_symmetry_cell_setting monoclinic
_symmetry_Int_Tables_number 15
_symmetry_space_group_name_Hall '-C 2yc'
_symmetry_space_group_name_H-M 'C 1 2/c 1'
_cell_angle_alpha 90
_cell_angle_beta 95.827(1)
_cell_angle_gamma 90
_cell_formula_units_Z 8
_cell_length_a 16.8736(9)
_cell_length_b 13.7378(8)
_cell_length_c 17.1988(9)
_cell_measurement_reflns_used 13161
_cell_measurement_temperature 223.2
_cell_measurement_theta_max 27.5
_cell_measurement_theta_min 2.6
_cell_volume 3966.2(4)
_computing_cell_refinement PROCESS-AUTO
_computing_data_collection PROCESS-AUTO
_computing_data_reduction 'teXsan Ver. 1.11'
_computing_publication_material 'teXsan Ver. 1.11'
_computing_structure_refinement 'teXsan Ver. 1.10'
_computing_structure_solution SIR92
_diffrn_detector_area_resol_mean 8.00
_diffrn_measured_fraction_theta_full 0.9987
_diffrn_measured_fraction_theta_max 0.9987
_diffrn_measurement_device_type 'Rigaku RAXIS-RAPID Imaging Plate'
_diffrn_measurement_method \w
_diffrn_radiation_type 'Mo K\a'
_diffrn_radiation_wavelength 0.7107
_diffrn_reflns_av_R_equivalents 0.079
_diffrn_reflns_limit_h_max 21
_diffrn_reflns_limit_h_min -21
_diffrn_reflns_limit_k_max 17
_diffrn_reflns_limit_k_min -17
_diffrn_reflns_limit_l_max 22
_diffrn_reflns_limit_l_min -20
_diffrn_reflns_number 18559
_diffrn_reflns_theta_full 27.48
_diffrn_reflns_theta_max 27.48
_exptl_absorpt_coefficient_mu 0.078
_exptl_absorpt_correction_T_max 0.992
_exptl_absorpt_correction_T_min 0.841
_exptl_absorpt_correction_type multi-scan
_exptl_absorpt_process_details '(Higashi, 1995)'
_exptl_crystal_colour colorless
_exptl_crystal_density_diffrn 1.261
_exptl_crystal_description platelet
_exptl_crystal_size_max 0.200
_exptl_crystal_size_mid 0.100
_exptl_crystal_size_min 0.100
_refine_diff_density_max 0.57
_refine_diff_density_min -0.69
_refine_ls_extinction_method none
_refine_ls_goodness_of_fit_ref 1.577
_refine_ls_hydrogen_treatment noref
_refine_ls_number_parameters 262
_refine_ls_number_reflns 4538
_refine_ls_R_factor_gt 0.0968
_refine_ls_shift/su_max 0.0039
_refine_ls_structure_factor_coef Fsqd
_refine_ls_weighting_details 'w = 1/[\s^2^(Fo^2^) + (0.05000(Max(Fo^2^,0) + 2Fc^2^)/3)^2^]'
_refine_ls_weighting_scheme calc
_refine_ls_wR_factor_ref 0.1871
_reflns_number_gt 2440
_reflns_number_total 4538
_reflns_threshold_expression F^2^>2.0\s(F^2^)
_cod_data_source_file ja0477874si20040417_021223.cif
_cod_data_source_block wak
_cod_original_formula_sum 'C27 H20 O2 '
_cod_database_code 4112752

loop_
_symmetry_equiv_pos_as_xyz
x,y,z
-x,y,1/2-z
-x,-y,-z
x,-y,1/2+z
1/2+x,1/2+y,z
1/2-x,1/2+y,1/2-z
1/2-x,1/2-y,-z
1/2+x,1/2-y,1/2+z

loop_
_atom_site_label
_atom_site_type_symbol
_atom_site_fract_x
_atom_site_fract_y
_atom_site_fract_z
_atom_site_U_iso_or_equiv
_atom_site_adp_type
_atom_site_occupancy
_atom_site_calc_flag
O(1) O 0.6362(1) -0.0342(2) 0.0430(1) 0.0489(7) Uani 1.00 d
O(2) O 0.5898(2) 0.1073(2) 0.0006(1) 0.0575(8) Uani 1.00 d
C(1) C 0.6463(2) -0.0635(2) 0.1827(2) 0.0390(9) Uani 1.00 d
C(2) C 0.6246(2) 0.0618(2) 0.0531(2) 0.0445(10) Uani 1.00 d
C(3) C 0.6295(2) -0.1316(2) 0.2383(2) 0.048(1) Uani 1.00 d
C(4) C 0.7497(2) 0.1116(2) 0.1314(2) 0.0415(9) Uani 1.00 d
C(5) C 0.6367(2) 0.0357(2) 0.1963(1) 0.0388(9) Uani 1.00 d
C(6) C 0.6106(2) 0.0658(2) 0.2666(2) 0.0453(10) Uani 1.00 d
C(7) C 0.6590(2) 0.1057(2) 0.1326(2) 0.0391(9) Uani 1.00 d
C(8) C 0.6784(2) -0.0912(2) 0.1070(2) 0.0432(9) Uani 1.00 d
C(9) C 0.6241(2) 0.2077(2) 0.1424(2) 0.0425(10) Uani 1.00 d
C(10) C 0.8003(2) 0.0992(3) 0.1992(2) 0.054(1) Uani 1.00 d
C(11) C 0.6699(2) -0.1971(2) 0.0850(2) 0.0435(10) Uani 1.00 d
C(12) C 0.7839(2) 0.1368(3) 0.0636(2) 0.052(1) Uani 1.00 d
C(13) C 0.5953(2) -0.0021(3) 0.3228(2) 0.050(1) Uani 1.00 d
C(14) C 0.5419(2) 0.2198(3) 0.1363(2) 0.053(1) Uani 1.00 d
C(15) C 0.7351(2) -0.2576(3) 0.0995(2) 0.054(1) Uani 1.00 d
C(16) C 0.5979(2) -0.2347(3) 0.0517(2) 0.056(1) Uani 1.00 d
C(17) C 0.5921(3) -0.3323(3) 0.0332(2) 0.065(1) Uani 1.00 d
C(18) C 0.6710(2) 0.2880(3) 0.1597(2) 0.056(1) Uani 1.00 d
C(19) C 0.6039(2) -0.0994(3) 0.3087(2) 0.052(1) Uani 1.00 d
C(20) C 0.7287(3) -0.3556(3) 0.0811(2) 0.066(1) Uani 1.00 d
C(21) C 0.6571(3) -0.3924(3) 0.0481(2) 0.068(1) Uani 1.00 d
C(22) C 0.8644(3) 0.1490(3) 0.0640(2) 0.063(1) Uani 1.00 d
C(23) C 0.9139(2) 0.1361(3) 0.1321(3) 0.067(1) Uani 1.00 d
C(24) C 0.5565(3) 0.3891(3) 0.1636(2) 0.076(2) Uani 1.00 d
C(25) C 0.8812(2) 0.1119(3) 0.2006(2) 0.062(1) Uani 1.00 d
C(26) C 0.5090(3) 0.3100(3) 0.1479(2) 0.068(1) Uani 1.00 d
C(27) C 0.6380(3) 0.3784(3) 0.1703(2) 0.076(2) Uani 1.00 d
H(1) H 0.6352 -0.2006 0.2281 0.0576 Uiso 1.00 calc
H(2) H 0.6034 0.1355 0.2757 0.0558 Uiso 1.00 calc
H(3) H 0.7779 0.0816 0.2473 0.0659 Uiso 1.00 calc
H(4) H 0.7493 0.1455 0.0153 0.0634 Uiso 1.00 calc
H(5) H 0.5787 0.0191 0.3722 0.0612 Uiso 1.00 calc
H(6) H 0.5069 0.1636 0.1239 0.0643 Uiso 1.00 calc
H(7) H 0.7862 -0.2292 0.1222 0.0677 Uiso 1.00 calc
H(8) H 0.5520 -0.1913 0.0411 0.0704 Uiso 1.00 calc
H(9) H 0.5403 -0.3593 0.0091 0.0834 Uiso 1.00 calc
H(10) H 0.7292 0.2812 0.1637 0.0710 Uiso 1.00 calc
H(11) H 0.5931 -0.1462 0.3480 0.0624 Uiso 1.00 calc
H(12) H 0.7746 -0.3998 0.0913 0.0835 Uiso 1.00 calc
H(13) H 0.6517 -0.4618 0.0354 0.0835 Uiso 1.00 calc
H(14) H 0.8866 0.1663 0.0163 0.0762 Uiso 1.00 calc
H(15) H 0.9713 0.1438 0.1323 0.0803 Uiso 1.00 calc
H(16) H 0.5340 0.4532 0.1714 0.0911 Uiso 1.00 calc
H(17) H 0.9157 0.1018 0.2487 0.0771 Uiso 1.00 calc
H(18) H 0.4512 0.3169 0.1453 0.0824 Uiso 1.00 calc
H(19) H 0.6715 0.4346 0.1829 0.0906 Uiso 1.00 calc
H(20) H 0.7350 -0.0734 0.1105 0.0547 Uiso 1.00 calc

loop_
_atom_site_aniso_label
_atom_site_aniso_U_11
_atom_site_aniso_U_22
_atom_site_aniso_U_33
_atom_site_aniso_U_12
_atom_site_aniso_U_13
_atom_site_aniso_U_23
O(1) 0.069(2) 0.038(1) 0.039(1) 0.005(1) 0.007(1) -0.0004(10)
O(2) 0.077(2) 0.052(2) 0.041(1) 0.012(1) -0.003(1) 0.009(1)
C(1) 0.042(2) 0.042(2) 0.034(1) 0.001(2) 0.004(1) 0.002(1)
C(2) 0.055(2) 0.041(2) 0.039(2) 0.003(2) 0.011(2) 0.002(2)
C(3) 0.062(2) 0.041(2) 0.042(2) 0.002(2) 0.006(2) 0.005(1)
C(4) 0.047(2) 0.033(2) 0.045(2) 0.002(2) 0.007(1) 0.002(1)
C(5) 0.045(2) 0.038(2) 0.033(1) 0.000(2) 0.003(1) 0.003(1)
C(6) 0.054(2) 0.042(2) 0.040(1) 0.004(2) 0.006(1) 0.002(1)
C(7) 0.043(2) 0.036(2) 0.039(1) 0.001(2) 0.006(1) 0.003(1)
C(8) 0.046(2) 0.042(2) 0.041(2) 0.004(2) 0.003(1) 0.002(2)
C(9) 0.055(2) 0.039(2) 0.034(1) 0.005(2) 0.008(1) 0.005(1)
C(10) 0.057(3) 0.054(2) 0.052(2) -0.003(2) 0.008(2) 0.010(2)
C(11) 0.050(2) 0.044(2) 0.038(2) 0.001(2) 0.009(1) -0.001(1)
C(12) 0.060(3) 0.051(2) 0.047(2) -0.003(2) 0.014(2) 0.005(2)
C(13) 0.061(2) 0.055(2) 0.038(2) 0.006(2) 0.013(2) 0.006(2)
C(14) 0.058(3) 0.045(2) 0.057(2) 0.005(2) 0.012(2) 0.004(2)
C(15) 0.056(2) 0.052(2) 0.054(2) 0.009(2) 0.002(2) 0.001(2)
C(16) 0.056(3) 0.052(3) 0.061(2) 0.003(2) 0.010(2) -0.007(2)
C(17) 0.075(3) 0.055(3) 0.066(2) -0.010(2) 0.013(2) -0.007(2)
C(18) 0.064(3) 0.042(2) 0.061(2) 0.003(2) -0.001(2) -0.004(2)
C(19) 0.066(3) 0.049(2) 0.042(2) 0.001(2) 0.012(2) 0.011(2)
C(20) 0.084(3) 0.050(3) 0.066(2) 0.020(3) 0.014(2) 0.001(2)
C(21) 0.116(4) 0.038(2) 0.054(2) -0.003(3) 0.026(2) -0.003(2)
C(22) 0.063(3) 0.063(3) 0.066(2) 0.001(2) 0.022(2) 0.007(2)
C(23) 0.053(3) 0.057(3) 0.094(3) 0.001(2) 0.021(2) 0.008(2)
C(24) 0.104(4) 0.046(3) 0.079(3) 0.025(3) 0.016(3) -0.001(2)
C(25) 0.048(3) 0.060(3) 0.075(2) -0.002(2) -0.001(2) 0.013(2)
C(26) 0.068(3) 0.066(3) 0.072(2) 0.018(3) 0.019(2) 0.005(2)
C(27) 0.096(4) 0.047(3) 0.085(3) -0.002(3) 0.002(3) -0.013(2)

loop_
_atom_type_symbol
_atom_type_description
_atom_type_scat_dispersion_real
_atom_type_scat_dispersion_imag
_atom_type_scat_source
C C 0.003 0.002
;International Tables for Crystallography
(1992, Vol. C, Tables 4.2.6.8 and 6.1.1.1)
;
H H 0.000 0.000
;International Tables for Crystallography
(1992, Vol. C, Table 6.1.1.2)
;
O O 0.011 0.006
;International Tables for Crystallography
(1992, Vol. C, Tables 4.2.6.8 and 6.1.1.1)
;

loop_
_geom_angle_atom_site_label_1
_geom_angle_atom_site_label_2
_geom_angle_atom_site_label_3
_geom_angle
_geom_angle_publ_flag
C(2) O(1) C(8) 119.3(2) yes
C(3) C(1) C(5) 120.5(3) yes
C(3) C(1) C(8) 122.8(3) yes
C(5) C(1) C(8) 116.7(3) yes
O(1) C(2) O(2) 118.6(3) yes
O(1) C(2) C(7) 116.6(3) yes
O(2) C(2) C(7) 124.8(3) yes
C(1) C(3) C(19) 119.1(3) yes
C(7) C(4) C(10) 120.9(3) yes
C(7) C(4) C(12) 121.4(3) yes
C(10) C(4) C(12) 117.6(3) yes
C(1) C(5) C(6) 119.3(3) yes
C(1) C(5) C(7) 116.8(2) yes
C(6) C(5) C(7) 123.8(3) yes
C(5) C(6) C(13) 120.3(3) yes
C(2) C(7) C(4) 107.0(2) yes
C(2) C(7) C(5) 106.8(3) yes
C(2) C(7) C(9) 109.7(3) yes
C(4) C(7) C(5) 111.1(2) yes
C(4) C(7) C(9) 110.3(3) yes
C(5) C(7) C(9) 111.7(2) yes
O(1) C(8) C(1) 108.8(3) yes
O(1) C(8) C(11) 107.4(2) yes
C(1) C(8) C(11) 115.3(3) yes
C(7) C(9) C(14) 119.5(3) yes
C(7) C(9) C(18) 122.5(3) yes
C(14) C(9) C(18) 117.9(3) yes
C(4) C(10) C(25) 121.7(3) yes
C(8) C(11) C(15) 118.8(3) yes
C(8) C(11) C(16) 121.3(3) yes
C(15) C(11) C(16) 119.9(3) yes
C(4) C(12) C(22) 121.3(3) yes
C(6) C(13) C(19) 120.1(3) yes
C(9) C(14) C(26) 120.6(4) yes
C(11) C(15) C(20) 120.1(4) yes
C(11) C(16) C(17) 119.6(4) yes
C(16) C(17) C(21) 120.3(4) yes
C(9) C(18) C(27) 121.4(4) yes
C(3) C(19) C(13) 120.7(3) yes
C(15) C(20) C(21) 119.7(4) yes
C(17) C(21) C(20) 120.3(4) yes
C(12) C(22) C(23) 120.3(3) yes
C(22) C(23) C(25) 119.4(4) yes
C(26) C(24) C(27) 119.6(4) yes
C(10) C(25) C(23) 119.7(3) yes
C(14) C(26) C(24) 120.6(4) yes
C(18) C(27) C(24) 119.9(4) yes

loop_
_geom_bond_atom_site_label_1
_geom_bond_atom_site_label_2
_geom_bond_distance
_geom_bond_publ_flag
O(1) C(2) 1.347(4) yes
O(1) C(8) 1.475(4) yes
O(2) C(2) 1.201(4) yes
C(1) C(3) 1.388(4) yes
C(1) C(5) 1.394(4) yes
C(1) C(8) 1.508(4) yes
C(2) C(7) 1.552(4) yes
C(3) C(19) 1.397(4) yes
C(4) C(7) 1.536(4) yes
C(4) C(10) 1.383(4) yes
C(4) C(12) 1.396(4) yes
C(5) C(6) 1.390(4) yes
C(5) C(7) 1.533(4) yes
C(6) C(13) 1.386(4) yes
C(7) C(9) 1.536(4) yes
C(8) C(11) 1.507(4) yes
C(9) C(14) 1.389(5) yes
C(9) C(18) 1.373(4) yes
C(10) C(25) 1.373(5) yes
C(11) C(15) 1.381(5) yes
C(11) C(16) 1.390(5) yes
C(12) C(22) 1.368(5) yes
C(13) C(19) 1.369(5) yes
C(14) C(26) 1.380(5) yes
C(15) C(20) 1.384(5) yes
C(16) C(17) 1.378(5) yes
C(17) C(21) 1.376(6) yes
C(18) C(27) 1.380(5) yes
C(20) C(21) 1.378(6) yes
C(22) C(23) 1.379(5) yes
C(23) C(25) 1.391(5) yes
C(24) C(26) 1.361(6) yes
C(24) C(27) 1.377(6) yes

loop_
_geom_contact_atom_site_label_1
_geom_contact_atom_site_label_2
_geom_contact_distance
_geom_contact_site_symmetry_2
O(2) C(19) 3.335(4) 4_554
O(2) C(13) 3.392(4) 4_554
C(11) C(20) 3.551(5) 7_645
C(15) C(15) 3.515(7) 7_645
C(15) C(20) 3.581(5) 7_645
C(17) C(26) 3.410(6) 3_655
C(26) C(26) 3.556(8) 2_655

loop_
_geom_torsion_atom_site_label_1
_geom_torsion_atom_site_label_2
_geom_torsion_atom_site_label_3
_geom_torsion_atom_site_label_4
_geom_torsion
_geom_torsion_publ_flag
O(1) C(2) C(7) C(4) 73.7(3) yes
O(1) C(2) C(7) C(5) -45.4(4) yes
O(1) C(2) C(7) C(9) -166.6(3) yes
O(1) C(8) C(1) C(3) 136.9(3) yes
O(1) C(8) C(1) C(5) -45.4(4) yes
O(1) C(8) C(11) C(15) 138.4(3) yes
O(1) C(8) C(11) C(16) -42.5(4) yes
O(2) C(2) O(1) C(8) -179.7(3) yes
O(2) C(2) C(7) C(4) -105.3(4) yes
O(2) C(2) C(7) C(5) 135.6(3) yes
O(2) C(2) C(7) C(9) 14.4(5) yes
C(1) C(3) C(19) C(13) 0.0(6) yes
C(1) C(5) C(6) C(13) 0.7(5) yes
C(1) C(5) C(7) C(2) 43.7(4) yes
C(1) C(5) C(7) C(4) -72.7(4) yes
C(1) C(5) C(7) C(9) 163.6(3) yes
C(1) C(8) O(1) C(2) 44.8(4) yes
C(1) C(8) C(11) C(15) -100.2(4) yes
C(1) C(8) C(11) C(16) 79.0(4) yes
C(2) O(1) C(8) C(11) 170.2(3) yes
C(2) C(7) C(4) C(10) -146.9(3) yes
C(2) C(7) C(4) C(12) 37.9(4) yes
C(2) C(7) C(5) C(6) -138.7(3) yes
C(2) C(7) C(9) C(14) 55.4(3) yes
C(2) C(7) C(9) C(18) -127.0(3) yes
C(3) C(1) C(5) C(6) 0.6(5) yes
C(3) C(1) C(5) C(7) 178.3(3) yes
C(3) C(1) C(8) C(11) 16.3(5) yes
C(3) C(19) C(13) C(6) 1.3(6) yes
C(4) C(7) C(5) C(6) 104.8(4) yes
C(4) C(7) C(9) C(14) 173.0(3) yes
C(4) C(7) C(9) C(18) -9.3(4) yes
C(4) C(10) C(25) C(23) -1.1(6) yes
C(4) C(12) C(22) C(23) 0.2(6) yes
C(5) C(1) C(3) C(19) -1.0(5) yes
C(5) C(1) C(8) C(11) -166.0(3) yes
C(5) C(6) C(13) C(19) -1.6(6) yes
C(5) C(7) C(4) C(10) -30.7(4) yes
C(5) C(7) C(4) C(12) 154.2(3) yes
C(5) C(7) C(9) C(14) -62.8(4) yes
C(5) C(7) C(9) C(18) 114.8(3) yes
C(6) C(5) C(1) C(8) -177.2(3) yes
C(6) C(5) C(7) C(9) -18.8(4) yes
C(7) C(2) O(1) C(8) 1.3(4) yes
C(7) C(4) C(10) C(25) -174.8(3) yes
C(7) C(4) C(12) C(22) 175.2(3) yes
C(7) C(5) C(1) C(8) 0.5(4) yes
C(7) C(5) C(6) C(13) -176.8(3) yes
C(7) C(9) C(14) C(26) 177.4(3) yes
C(7) C(9) C(18) C(27) -178.2(3) yes
C(8) C(1) C(3) C(19) 176.7(3) yes
C(8) C(11) C(15) C(20) 178.9(3) yes
C(8) C(11) C(16) C(17) -179.2(3) yes
C(9) C(7) C(4) C(10) 93.8(4) yes
C(9) C(7) C(4) C(12) -81.3(4) yes
C(9) C(14) C(26) C(24) 1.5(6) yes
C(9) C(18) C(27) C(24) 0.1(6) yes
C(10) C(4) C(12) C(22) -0.1(5) yes
C(10) C(25) C(23) C(22) 1.2(6) yes
C(11) C(15) C(20) C(21) 0.2(5) yes
C(11) C(16) C(17) C(21) 0.4(5) yes
C(12) C(4) C(10) C(25) 0.5(5) yes
C(12) C(22) C(23) C(25) -0.8(6) yes
C(14) C(9) C(18) C(27) -0.5(5) yes
C(14) C(26) C(24) C(27) -1.9(6) yes
C(15) C(11) C(16) C(17) -0.1(5) yes
C(15) C(20) C(21) C(17) 0.1(6) yes
C(16) C(11) C(15) C(20) -0.3(5) yes
C(16) C(17) C(21) C(20) -0.5(6) yes
C(18) C(9) C(14) C(26) -0.3(5) yes
C(18) C(27) C(24) C(26) 1.1(7) yes
C(18) C(27) C(24) C(26) 1.1(7) yes
